data_1565018
loop_
_publ_author_name
'Tian, Miao'
'Zhang, Jianying'
'Guo, Lulu'
'Cui, Chunming'

_publ_section_title
;
 Isolation of a Planar 1,2-Dilithio-disilene and Its Conversion to
 Si&#x2212;B Hybrid 2\p-Electron System and a Planar Tetraboryldisilene
;
_journal_name_full 'Chemical Science'
_journal_paper_doi 10.1039/D1SC05125C
_journal_year 2021
_chemical_formula_moiety 'C64 H80 B4 N4 O4 Si2, C6 H14'
_chemical_formula_sum 'C70 H94 B4 N4 O4 Si2'
_chemical_formula_weight 1154.91
_space_group_crystal_system monoclinic
_space_group_IT_number 14
_space_group_name_Hall '-P 2yn'
_space_group_name_H-M_alt 'P 1 21/n 1'
_atom_sites_solution_hydrogens geom
_atom_sites_solution_primary dual
_audit_creation_date 2021-05-12
_audit_creation_method
;
Olex2 1.3
(compiled 2020.06.28 svn.raecde09e for OlexSys, GUI svn.r6132)
;
_audit_update_record
;
2021-08-23 deposited with the CCDC.	2021-10-18 downloaded from the CCDC.
;
_cell_angle_alpha 90
_cell_angle_beta 93.326(5)
_cell_angle_gamma 90
_cell_formula_units_Z 2
_cell_length_a 14.9942(10)
_cell_length_b 11.7473(8)
_cell_length_c 19.3646(11)
_cell_measurement_reflns_used 8335
_cell_measurement_temperature 113.15
_cell_measurement_theta_max 31.6690
_cell_measurement_theta_min 1.7910
_cell_volume 3405.2(4)
_computing_cell_refinement 'CrysAlisPro 1.171.39.46 (Rigaku OD, 2018)'
_computing_data_collection 'CrysAlisPro 1.171.39.46 (Rigaku OD, 2018)'
_computing_data_reduction 'CrysAlisPro 1.171.39.46 (Rigaku OD, 2018)'
_computing_molecular_graphics 'Olex2 1.3 (Dolomanov et al., 2009)'
_computing_publication_material 'Olex2 1.3 (Dolomanov et al., 2009)'
_computing_structure_refinement 'SHELXL 2018/3 (Sheldrick, 2015)'
_computing_structure_solution 'SHELXT 2014/5 (Sheldrick, 2014)'
_diffrn_ambient_temperature 113.15
_diffrn_detector 'CCD plate'
_diffrn_measured_fraction_theta_full 1.000
_diffrn_measured_fraction_theta_max 0.920
_diffrn_measurement_details
;
List of Runs (angles in degrees, time in seconds):

  # Type    Start    End  Width  t~exp~   \w     \q     \k     \f   Frames
#--------------------------------------------------------------------------
  1  \w   -115.00  65.00   1.00    3.00    --  -25.00  45.00   0.00  180
  2  \w   -115.00  35.00   1.00    3.00    --  -25.00  45.00  90.00  150
  3  \w   -115.00   5.00   1.00    3.00    --  -25.00  45.00 180.00  120
;
_diffrn_measurement_device 'abstract diffractometer'
_diffrn_measurement_device_type 'dtrek-CrysAlisPro-abstract goniometer imported rigaku-d*trek images'
_diffrn_measurement_method '\w scans'
_diffrn_orient_matrix_type 'CrysAlisPro convention (1999,Acta A55,543-557)'
_diffrn_orient_matrix_UB_11 0.0025123000
_diffrn_orient_matrix_UB_12 -0.0541594000
_diffrn_orient_matrix_UB_13 -0.0159927000
_diffrn_orient_matrix_UB_21 0.0253934000
_diffrn_orient_matrix_UB_22 -0.0208589000
_diffrn_orient_matrix_UB_23 0.0293518000
_diffrn_orient_matrix_UB_31 -0.0399429000
_diffrn_orient_matrix_UB_32 -0.0166482000
_diffrn_orient_matrix_UB_33 0.0151090000
_diffrn_radiation_monochromator graphite
_diffrn_radiation_probe x-ray
_diffrn_radiation_type 'Mo K\a'
_diffrn_radiation_wavelength 0.71073
_diffrn_reflns_av_R_equivalents 0.1269
_diffrn_reflns_av_unetI/netI 0.1667
_diffrn_reflns_Laue_measured_fraction_full 1.000
_diffrn_reflns_Laue_measured_fraction_max 0.920
_diffrn_reflns_limit_h_max 22
_diffrn_reflns_limit_h_min -21
_diffrn_reflns_limit_k_max 16
_diffrn_reflns_limit_k_min -17
_diffrn_reflns_limit_l_max 28
_diffrn_reflns_limit_l_min -24
_diffrn_reflns_number 42006
_diffrn_reflns_point_group_measured_fraction_full 1.000
_diffrn_reflns_point_group_measured_fraction_max 0.920
_diffrn_reflns_theta_full 25.242
_diffrn_reflns_theta_max 32.910
_diffrn_reflns_theta_min 2.029
_diffrn_source 'fine-focus sealed X-ray tube'
_diffrn_source_type 'Enhance (Mo) X-ray Source'
_exptl_absorpt_coefficient_mu 0.101
_exptl_absorpt_correction_T_max 1.00000
_exptl_absorpt_correction_T_min 0.34808
_exptl_absorpt_correction_type multi-scan
_exptl_absorpt_process_details
;
CrysAlisPro 1.171.39.46 (Rigaku Oxford Diffraction, 2018)
Empirical absorption correction using spherical harmonics,
 implemented in SCALE3 ABSPACK scaling algorithm.
;
_exptl_crystal_colour yellow
_exptl_crystal_colour_primary yellow
_exptl_crystal_density_diffrn 1.126
_exptl_crystal_description block
_exptl_crystal_F_000 1244
_exptl_crystal_size_max 0.2
_exptl_crystal_size_mid 0.2
_exptl_crystal_size_min 0.2
_refine_diff_density_max 0.403
_refine_diff_density_min -0.341
_refine_diff_density_rms 0.071
_refine_ls_extinction_method none
_refine_ls_goodness_of_fit_ref 1.011
_refine_ls_hydrogen_treatment constr
_refine_ls_matrix_type full
_refine_ls_number_parameters 388
_refine_ls_number_reflns 11735
_refine_ls_number_restraints 0
_refine_ls_restrained_S_all 1.011
_refine_ls_R_factor_all 0.1968
_refine_ls_R_factor_gt 0.0824
_refine_ls_shift/su_max 0.000
_refine_ls_shift/su_mean 0.000
_refine_ls_structure_factor_coef Fsqd
_refine_ls_weighting_details 'w=1/[\s^2^(Fo^2^)+(0.0517P)^2^] where P=(Fo^2^+2Fc^2^)/3'
_refine_ls_weighting_scheme calc
_refine_ls_wR_factor_gt 0.1378
_refine_ls_wR_factor_ref 0.1858
_reflns_Friedel_coverage 0.000
_reflns_number_gt 5269
_reflns_number_total 11735
_reflns_threshold_expression 'I > 2\s(I)'
_cod_data_source_file d1sc05125c2.cif
_cod_data_source_block r20210510e
_cod_database_code 1565018
_shelx_shelxl_version_number 2018/3
_chemical_oxdiff_formula 'C11 H10 N O'
_shelx_space_group_comment
;
The symmetry employed for this shelxl refinement is uniquely defined
by the following loop, which should always be used as a source of
symmetry information in preference to the above space-group names.
They are only intended as comments.
;
_shelx_estimated_absorpt_t_max 0.980
_shelx_estimated_absorpt_t_min 0.980
_reflns_odcompleteness_completeness 99.96
_reflns_odcompleteness_iscentric 1
_reflns_odcompleteness_theta 26.32
_olex2_refinement_description
;
;
_olex2_submission_special_instructions 'No special instructions were received'
_oxdiff_exptl_absorpt_empirical_details
;
Empirical correction (ABSPACK) includes:
- Absorption correction using spherical harmonics
- Frame scaling
- Detector area scaling
;
_oxdiff_exptl_absorpt_empirical_full_max 2.558
_oxdiff_exptl_absorpt_empirical_full_min 0.674

loop_
_space_group_symop_operation_xyz
'x, y, z'
'-x+1/2, y+1/2, -z+1/2'
'-x, -y, -z'
'x-1/2, -y-1/2, z-1/2'

loop_
_atom_site_label
_atom_site_type_symbol
_atom_site_fract_x
_atom_site_fract_y
_atom_site_fract_z
_atom_site_U_iso_or_equiv
_atom_site_adp_type
_atom_site_occupancy
_atom_site_site_symmetry_order
_atom_site_calc_flag
_atom_site_refinement_flags_posn
_atom_site_refinement_flags_adp
_atom_site_refinement_flags_occupancy
_atom_site_disorder_assembly
_atom_site_disorder_group
Si1 Si 0.50945(4) 0.50655(6) 0.44514(3) 0.02471(17) Uani 1 1 d . . . . .
O2 O 0.43199(11) 0.27779(14) 0.40205(7) 0.0283(4) Uani 1 1 d . . . . .
O1 O 0.51601(11) 0.35745(15) 0.32019(7) 0.0295(4) Uani 1 1 d . . . . .
N2 N 0.64629(12) 0.68073(16) 0.39524(9) 0.0209(4) Uani 1 1 d . . . . .
N1 N 0.50433(12) 0.74739(16) 0.38421(8) 0.0204(4) Uani 1 1 d . . . . .
C006 C 0.40932(15) 0.75879(19) 0.36795(11) 0.0211(5) Uani 1 1 d . . . . .
C007 C 0.64669(16) 0.7920(2) 0.37002(11) 0.0240(5) Uani 1 1 d . . . . .
H007 H 0.698605 0.833340 0.359463 0.029 Uiso 1 1 calc R U . . .
C008 C 0.56252(15) 0.8319(2) 0.36288(11) 0.0229(5) Uani 1 1 d . . . . .
H008 H 0.545453 0.905229 0.346159 0.027 Uiso 1 1 calc R U . . .
C009 C 0.37558(15) 0.72447(19) 0.30167(11) 0.0237(5) Uani 1 1 d . . . . .
C00A C 0.72355(15) 0.6081(2) 0.39391(11) 0.0232(5) Uani 1 1 d . . . . .
C00B C 0.43249(16) 0.2057(2) 0.34557(12) 0.0261(5) Uani 1 1 d . . . . .
C00C C 0.35356(16) 0.8053(2) 0.41595(11) 0.0272(5) Uani 1 1 d . . . . .
C00D C 0.77041(15) 0.5774(2) 0.45624(11) 0.0259(5) Uani 1 1 d . . . . .
C00E C 0.48346(16) 0.2529(2) 0.29635(11) 0.0259(5) Uani 1 1 d . . . . .
C00F C 0.74942(16) 0.5695(2) 0.32921(12) 0.0270(5) Uani 1 1 d . . . . .
C00G C 0.38986(17) 0.1029(2) 0.33564(13) 0.0356(6) Uani 1 1 d . . . . .
H00G H 0.354035 0.070846 0.369559 0.043 Uiso 1 1 calc R U . . .
C00H C 0.43448(17) 0.6672(2) 0.25041(11) 0.0300(6) Uani 1 1 d . . . . .
H00H H 0.488928 0.638786 0.277303 0.036 Uiso 1 1 calc R U . . .
C00I C 0.69981(16) 0.6019(2) 0.26158(11) 0.0291(6) Uani 1 1 d . . . . .
H00I H 0.646420 0.647632 0.273052 0.035 Uiso 1 1 calc R U . . .
C00J C 0.74266(16) 0.6249(2) 0.52502(11) 0.0310(6) Uani 1 1 d . . . . .
H00J H 0.676084 0.632000 0.521637 0.037 Uiso 1 1 calc R U . . .
C00K C 0.26442(16) 0.8243(2) 0.39527(13) 0.0342(6) Uani 1 1 d . . . . .
H00K H 0.225820 0.857431 0.426896 0.041 Uiso 1 1 calc R U . . .
C00L C 0.28586(17) 0.7447(2) 0.28381(12) 0.0329(6) Uani 1 1 d . . . . .
H00L H 0.261735 0.722831 0.239328 0.039 Uiso 1 1 calc R U . . .
C00M C 0.23113(17) 0.7960(2) 0.32972(14) 0.0362(6) Uani 1 1 d . . . . .
H00M H 0.170515 0.811706 0.316045 0.043 Uiso 1 1 calc R U . . .
C00N C 0.49699(17) 0.1992(2) 0.23467(12) 0.0356(6) Uani 1 1 d . . . . .
H00N H 0.533206 0.231425 0.201076 0.043 Uiso 1 1 calc R U . . .
C00O C 0.87012(18) 0.4662(2) 0.38933(13) 0.0390(7) Uani 1 1 d . . . . .
H00O H 0.920233 0.416954 0.387790 0.047 Uiso 1 1 calc R U . . .
C00P C 0.38645(18) 0.8309(3) 0.48994(12) 0.0374(7) Uani 1 1 d . . . . .
H00P H 0.450362 0.806739 0.496064 0.045 Uiso 1 1 calc R U . . .
C00Q C 0.40220(18) 0.0482(2) 0.27288(14) 0.0385(7) Uani 1 1 d . . . . .
H00Q H 0.373805 -0.022902 0.263472 0.046 Uiso 1 1 calc R U . . .
B1 B 0.55538(17) 0.6499(2) 0.40539(12) 0.0214(6) Uani 1 1 d . . . . .
C00S C 0.45461(18) 0.0952(2) 0.22451(14) 0.0402(7) Uani 1 1 d . . . . .
H00S H 0.462069 0.055042 0.182651 0.048 Uiso 1 1 calc R U . . .
C00T C 0.82373(17) 0.4983(2) 0.32889(13) 0.0343(6) Uani 1 1 d . . . . .
H00T H 0.842918 0.471257 0.285968 0.041 Uiso 1 1 calc R U . . .
C00U C 0.46600(19) 0.7514(2) 0.19672(12) 0.0404(7) Uani 1 1 d . . . . .
H00A H 0.414083 0.783103 0.170313 0.061 Uiso 1 1 calc R U . . .
H00B H 0.504433 0.711855 0.165216 0.061 Uiso 1 1 calc R U . . .
H00C H 0.499678 0.813020 0.220228 0.061 Uiso 1 1 calc R U . . .
C00V C 0.84352(16) 0.5058(2) 0.45230(12) 0.0342(6) Uani 1 1 d . . . . .
H00V H 0.876031 0.483500 0.493659 0.041 Uiso 1 1 calc R U . . .
C00W C 0.66628(19) 0.4984(2) 0.21997(13) 0.0426(7) Uani 1 1 d . . . . .
H00D H 0.717300 0.452084 0.207599 0.064 Uiso 1 1 calc R U . . .
H00E H 0.632952 0.523932 0.177756 0.064 Uiso 1 1 calc R U . . .
H00F H 0.627064 0.452893 0.247862 0.064 Uiso 1 1 calc R U . . .
C00X C 0.78064(19) 0.7446(2) 0.53675(13) 0.0418(7) Uani 1 1 d . . . . .
H00R H 0.846051 0.741143 0.539508 0.063 Uiso 1 1 calc R U . . .
H00U H 0.759996 0.775386 0.580064 0.063 Uiso 1 1 calc R U . . .
H00W H 0.760217 0.793912 0.498199 0.063 Uiso 1 1 calc R U . . .
C00Y C 0.76726(19) 0.5474(3) 0.58665(12) 0.0453(8) Uani 1 1 d . . . . .
H00X H 0.743087 0.471015 0.577446 0.068 Uiso 1 1 calc R U . . .
H00Y H 0.742041 0.578367 0.628271 0.068 Uiso 1 1 calc R U . . .
H H 0.832422 0.543064 0.593731 0.068 Uiso 1 1 calc R U . . .
B2 B 0.48420(18) 0.3715(2) 0.38582(13) 0.0248(6) Uani 1 1 d . . . . .
C010 C 0.38886(19) 0.5638(2) 0.21561(13) 0.0438(7) Uani 1 1 d . . . . .
H01A H 0.365030 0.514509 0.250961 0.066 Uiso 1 1 calc R U . . .
H01B H 0.432436 0.521313 0.189975 0.066 Uiso 1 1 calc R U . . .
H01C H 0.339920 0.589488 0.183621 0.066 Uiso 1 1 calc R U . . .
C011 C 0.4842(2) 0.4399(2) -0.00837(14) 0.0468(8) Uani 1 1 d . . . . .
H01M H 0.419844 0.442623 -0.023007 0.056 Uiso 1 1 calc R U . . .
H01N H 0.516512 0.411461 -0.048040 0.056 Uiso 1 1 calc R U . . .
C012 C 0.7577(2) 0.6768(3) 0.21749(13) 0.0476(8) Uani 1 1 d . . . . .
H01D H 0.777807 0.743701 0.244277 0.071 Uiso 1 1 calc R U . . .
H01E H 0.722587 0.701308 0.175870 0.071 Uiso 1 1 calc R U . . .
H01F H 0.809687 0.633232 0.204097 0.071 Uiso 1 1 calc R U . . .
C013 C 0.4972(2) 0.3564(3) 0.05045(14) 0.0528(8) Uani 1 1 d . . . . .
H01O H 0.464710 0.384224 0.090198 0.063 Uiso 1 1 calc R U . . .
H01P H 0.561516 0.353049 0.065145 0.063 Uiso 1 1 calc R U . . .
C014 C 0.4646(2) 0.2367(3) 0.03157(15) 0.0557(9) Uani 1 1 d . . . . .
H01Q H 0.497199 0.208029 -0.007276 0.083 Uiso 1 1 calc R U . . .
H01R H 0.400553 0.238915 0.018337 0.083 Uiso 1 1 calc R U . . .
H01S H 0.475159 0.186234 0.071512 0.083 Uiso 1 1 calc R U . . .
C015 C 0.3320(2) 0.7613(3) 0.54053(13) 0.0587(10) Uani 1 1 d . . . . .
H01G H 0.270080 0.788424 0.538261 0.088 Uiso 1 1 calc R U . . .
H01H H 0.358230 0.770654 0.587722 0.088 Uiso 1 1 calc R U . . .
H01I H 0.333110 0.680631 0.527685 0.088 Uiso 1 1 calc R U . . .
C016 C 0.3813(3) 0.9570(3) 0.50640(16) 0.0813(12) Uani 1 1 d . . . . .
H01J H 0.422260 0.999019 0.478115 0.122 Uiso 1 1 calc R U . . .
H01K H 0.398186 0.969175 0.555492 0.122 Uiso 1 1 calc R U . . .
H01L H 0.320136 0.984071 0.496236 0.122 Uiso 1 1 calc R U . . .

loop_
_atom_site_aniso_label
_atom_site_aniso_U_11
_atom_site_aniso_U_22
_atom_site_aniso_U_33
_atom_site_aniso_U_23
_atom_site_aniso_U_13
_atom_site_aniso_U_12
Si1 0.0296(4) 0.0241(4) 0.0206(3) 0.0013(3) 0.0031(3) -0.0054(3)
O2 0.0340(10) 0.0246(9) 0.0270(8) -0.0009(7) 0.0066(7) -0.0032(8)
O1 0.0354(10) 0.0306(10) 0.0226(8) -0.0005(7) 0.0028(7) -0.0086(8)
N2 0.0225(10) 0.0192(10) 0.0210(9) -0.0002(8) 0.0030(7) -0.0004(8)
N1 0.0198(10) 0.0219(10) 0.0191(9) -0.0029(8) -0.0006(7) -0.0011(8)
C006 0.0190(12) 0.0206(12) 0.0234(11) 0.0002(9) 0.0001(9) -0.0006(9)
C007 0.0247(13) 0.0218(12) 0.0259(11) 0.0010(10) 0.0056(9) -0.0026(10)
C008 0.0260(13) 0.0179(12) 0.0250(11) 0.0005(10) 0.0036(9) -0.0026(10)
C009 0.0276(13) 0.0181(12) 0.0249(11) 0.0013(10) -0.0022(9) -0.0018(10)
C00A 0.0216(12) 0.0208(12) 0.0277(12) -0.0002(10) 0.0052(9) 0.0002(10)
C00B 0.0262(13) 0.0201(12) 0.0316(12) 0.0002(10) -0.0012(10) 0.0006(10)
C00C 0.0257(13) 0.0298(14) 0.0260(12) -0.0010(11) 0.0016(10) -0.0006(11)
C00D 0.0233(13) 0.0261(13) 0.0284(12) 0.0002(10) 0.0026(10) 0.0001(10)
C00E 0.0269(13) 0.0251(13) 0.0251(11) -0.0019(10) -0.0030(10) -0.0021(11)
C00F 0.0288(14) 0.0245(13) 0.0283(12) -0.0016(10) 0.0064(10) 0.0008(11)
C00G 0.0338(15) 0.0239(14) 0.0490(16) -0.0022(13) 0.0021(12) -0.0036(12)
C00H 0.0363(15) 0.0291(14) 0.0238(12) -0.0057(11) -0.0046(10) 0.0011(11)
C00I 0.0319(14) 0.0302(14) 0.0259(12) -0.0028(11) 0.0066(10) 0.0021(11)
C00J 0.0261(14) 0.0428(17) 0.0239(12) 0.0008(12) 0.0002(10) 0.0022(12)
C00K 0.0254(14) 0.0386(16) 0.0395(14) 0.0020(13) 0.0088(11) 0.0014(12)
C00L 0.0312(15) 0.0307(15) 0.0353(13) 0.0010(12) -0.0103(11) -0.0044(12)
C00M 0.0242(14) 0.0330(15) 0.0505(16) 0.0038(13) -0.0053(12) -0.0005(12)
C00N 0.0352(15) 0.0405(17) 0.0310(13) -0.0055(12) 0.0005(11) 0.0012(13)
C00O 0.0356(16) 0.0391(17) 0.0432(15) 0.0052(13) 0.0101(12) 0.0152(13)
C00P 0.0346(16) 0.0502(19) 0.0275(13) -0.0089(13) 0.0035(11) 0.0099(13)
C00Q 0.0361(16) 0.0229(14) 0.0555(17) -0.0072(13) -0.0077(13) 0.0040(12)
B1 0.0252(15) 0.0236(14) 0.0157(11) -0.0022(10) 0.0035(10) -0.0018(11)
C00S 0.0387(16) 0.0371(17) 0.0435(15) -0.0145(13) -0.0092(12) 0.0043(13)
C00T 0.0385(16) 0.0320(15) 0.0338(13) -0.0015(12) 0.0136(11) 0.0085(13)
C00U 0.0522(19) 0.0432(18) 0.0264(13) -0.0065(12) 0.0066(12) -0.0027(14)
C00V 0.0293(14) 0.0388(16) 0.0342(13) 0.0064(12) -0.0002(11) 0.0064(12)
C00W 0.0523(19) 0.0419(18) 0.0337(14) -0.0087(13) 0.0050(12) -0.0039(15)
C00X 0.0418(17) 0.0449(18) 0.0388(15) -0.0089(14) 0.0016(12) -0.0018(14)
C00Y 0.0506(19) 0.056(2) 0.0292(13) 0.0053(14) -0.0010(12) 0.0051(16)
B2 0.0244(15) 0.0261(15) 0.0236(13) 0.0020(11) -0.0005(10) -0.0002(12)
C010 0.060(2) 0.0341(16) 0.0361(14) -0.0105(13) -0.0068(13) -0.0020(14)
C011 0.057(2) 0.0459(19) 0.0382(15) -0.0122(14) 0.0055(13) -0.0035(16)
C012 0.060(2) 0.050(2) 0.0339(15) 0.0103(14) 0.0071(13) -0.0095(16)
C013 0.072(2) 0.047(2) 0.0404(16) -0.0085(15) 0.0108(15) -0.0077(17)
C014 0.069(2) 0.045(2) 0.0544(18) -0.0087(16) 0.0116(16) -0.0059(17)
C015 0.047(2) 0.095(3) 0.0349(15) 0.0104(17) 0.0130(14) 0.0216(19)
C016 0.118(3) 0.068(3) 0.054(2) -0.0322(19) -0.026(2) 0.013(2)

loop_
_atom_type_symbol
_atom_type_description
_atom_type_scat_dispersion_real
_atom_type_scat_dispersion_imag
_atom_type_scat_source
C C 0.0033 0.0016 'International Tables Vol C Tables 4.2.6.8 and 6.1.1.4'
H H 0.0000 0.0000 'International Tables Vol C Tables 4.2.6.8 and 6.1.1.4'
B B 0.0013 0.0007 'International Tables Vol C Tables 4.2.6.8 and 6.1.1.4'
N N 0.0061 0.0033 'International Tables Vol C Tables 4.2.6.8 and 6.1.1.4'
O O 0.0106 0.0060 'International Tables Vol C Tables 4.2.6.8 and 6.1.1.4'
Si Si 0.0817 0.0704 'International Tables Vol C Tables 4.2.6.8 and 6.1.1.4'

loop_
_geom_angle_atom_site_label_1
_geom_angle_atom_site_label_2
_geom_angle_atom_site_label_3
_geom_angle
_geom_angle_site_symmetry_1
_geom_angle_site_symmetry_3
_geom_angle_publ_flag
B1 Si1 Si1 120.49(8) . 3_666 ?
B2 Si1 Si1 118.70(9) . 3_666 ?
B2 Si1 B1 120.78(10) . . ?
C00B O2 B2 105.99(17) . . ?
C00E O1 B2 105.98(18) . . ?
C007 N2 C00A 121.92(18) . . ?
C007 N2 B1 107.91(19) . . ?
B1 N2 C00A 128.7(2) . . ?
C008 N1 C006 119.51(19) . . ?
C008 N1 B1 108.75(19) . . ?
B1 N1 C006 130.00(19) . . ?
C009 C006 N1 117.90(19) . . ?
C00C C006 N1 120.72(19) . . ?
C00C C006 C009 121.4(2) . . ?
N2 C007 H007 125.1 . . ?
C008 C007 N2 109.8(2) . . ?
C008 C007 H007 125.1 . . ?
N1 C008 H008 125.7 . . ?
C007 C008 N1 108.6(2) . . ?
C007 C008 H008 125.7 . . ?
C006 C009 C00H 121.9(2) . . ?
C00L C009 C006 117.9(2) . . ?
C00L C009 C00H 120.2(2) . . ?
C00D C00A N2 119.91(19) . . ?
C00F C00A N2 118.0(2) . . ?
C00F C00A C00D 122.0(2) . . ?
C00E C00B O2 109.3(2) . . ?
C00E C00B C00G 122.1(2) . . ?
C00G C00B O2 128.6(2) . . ?
C006 C00C C00P 122.1(2) . . ?
C00K C00C C006 118.2(2) . . ?
C00K C00C C00P 119.6(2) . . ?
C00A C00D C00J 120.5(2) . . ?
C00V C00D C00A 117.7(2) . . ?
C00V C00D C00J 121.8(2) . . ?
C00B C00E O1 108.97(19) . . ?
C00B C00E C00N 122.2(2) . . ?
C00N C00E O1 128.8(2) . . ?
C00A C00F C00I 122.8(2) . . ?
C00T C00F C00A 117.3(2) . . ?
C00T C00F C00I 119.9(2) . . ?
C00B C00G H00G 121.9 . . ?
C00B C00G C00Q 116.2(2) . . ?
C00Q C00G H00G 121.9 . . ?
C009 C00H H00H 107.1 . . ?
C009 C00H C00U 111.8(2) . . ?
C009 C00H C010 112.1(2) . . ?
C00U C00H H00H 107.1 . . ?
C00U C00H C010 111.2(2) . . ?
C010 C00H H00H 107.1 . . ?
C00F C00I H00I 107.6 . . ?
C00F C00I C00W 112.7(2) . . ?
C00F C00I C012 111.1(2) . . ?
C00W C00I H00I 107.6 . . ?
C00W C00I C012 110.1(2) . . ?
C012 C00I H00I 107.6 . . ?
C00D C00J H00J 107.2 . . ?
C00D C00J C00X 110.4(2) . . ?
C00D C00J C00Y 113.4(2) . . ?
C00X C00J H00J 107.2 . . ?
C00X C00J C00Y 111.1(2) . . ?
C00Y C00J H00J 107.2 . . ?
C00C C00K H00K 119.4 . . ?
C00M C00K C00C 121.2(2) . . ?
C00M C00K H00K 119.4 . . ?
C009 C00L H00L 119.5 . . ?
C00M C00L C009 121.1(2) . . ?
C00M C00L H00L 119.5 . . ?
C00K C00M C00L 120.1(2) . . ?
C00K C00M H00M 120.0 . . ?
C00L C00M H00M 120.0 . . ?
C00E C00N H00N 122.0 . . ?
C00E C00N C00S 116.0(2) . . ?
C00S C00N H00N 122.0 . . ?
C00T C00O H00O 120.1 . . ?
C00T C00O C00V 119.9(2) . . ?
C00V C00O H00O 120.1 . . ?
C00C C00P H00P 108.2 . . ?
C00C C00P C015 109.8(2) . . ?
C015 C00P H00P 108.2 . . ?
C016 C00P C00C 112.0(2) . . ?
C016 C00P H00P 108.2 . . ?
C016 C00P C015 110.4(3) . . ?
C00G C00Q H00Q 119.4 . . ?
C00S C00Q C00G 121.2(3) . . ?
C00S C00Q H00Q 119.4 . . ?
N2 B1 Si1 128.24(19) . . ?
N1 B1 Si1 126.81(18) . . ?
N1 B1 N2 104.9(2) . . ?
C00N C00S H00S 118.9 . . ?
C00Q C00S C00N 122.3(3) . . ?
C00Q C00S H00S 118.9 . . ?
C00F C00T H00T 119.2 . . ?
C00O C00T C00F 121.6(2) . . ?
C00O C00T H00T 119.2 . . ?
C00H C00U H00A 109.5 . . ?
C00H C00U H00B 109.5 . . ?
C00H C00U H00C 109.5 . . ?
H00A C00U H00B 109.5 . . ?
H00A C00U H00C 109.5 . . ?
H00B C00U H00C 109.5 . . ?
C00D C00V H00V 119.3 . . ?
C00O C00V C00D 121.4(2) . . ?
C00O C00V H00V 119.3 . . ?
C00I C00W H00D 109.5 . . ?
C00I C00W H00E 109.5 . . ?
C00I C00W H00F 109.5 . . ?
H00D C00W H00E 109.5 . . ?
H00D C00W H00F 109.5 . . ?
H00E C00W H00F 109.5 . . ?
C00J C00X H00R 109.5 . . ?
C00J C00X H00U 109.5 . . ?
C00J C00X H00W 109.5 . . ?
H00R C00X H00U 109.5 . . ?
H00R C00X H00W 109.5 . . ?
H00U C00X H00W 109.5 . . ?
C00J C00Y H00X 109.5 . . ?
C00J C00Y H00Y 109.5 . . ?
C00J C00Y H 109.5 . . ?
H00X C00Y H00Y 109.5 . . ?
H00X C00Y H 109.5 . . ?
H00Y C00Y H 109.5 . . ?
O2 B2 Si1 126.22(17) . . ?
O1 B2 Si1 124.00(18) . . ?
O1 B2 O2 109.8(2) . . ?
C00H C010 H01A 109.5 . . ?
C00H C010 H01B 109.5 . . ?
C00H C010 H01C 109.5 . . ?
H01A C010 H01B 109.5 . . ?
H01A C010 H01C 109.5 . . ?
H01B C010 H01C 109.5 . . ?
C011 C011 H01M 108.6 3_665 . ?
C011 C011 H01N 108.6 3_665 . ?
H01M C011 H01N 107.6 . . ?
C013 C011 C011 114.7(3) . 3_665 ?
C013 C011 H01M 108.6 . . ?
C013 C011 H01N 108.6 . . ?
C00I C012 H01D 109.5 . . ?
C00I C012 H01E 109.5 . . ?
C00I C012 H01F 109.5 . . ?
H01D C012 H01E 109.5 . . ?
H01D C012 H01F 109.5 . . ?
H01E C012 H01F 109.5 . . ?
C011 C013 H01O 109.0 . . ?
C011 C013 H01P 109.0 . . ?
C011 C013 C014 113.1(2) . . ?
H01O C013 H01P 107.8 . . ?
C014 C013 H01O 109.0 . . ?
C014 C013 H01P 109.0 . . ?
C013 C014 H01Q 109.5 . . ?
C013 C014 H01R 109.5 . . ?
C013 C014 H01S 109.5 . . ?
H01Q C014 H01R 109.5 . . ?
H01Q C014 H01S 109.5 . . ?
H01R C014 H01S 109.5 . . ?
C00P C015 H01G 109.5 . . ?
C00P C015 H01H 109.5 . . ?
C00P C015 H01I 109.5 . . ?
H01G C015 H01H 109.5 . . ?
H01G C015 H01I 109.5 . . ?
H01H C015 H01I 109.5 . . ?
C00P C016 H01J 109.5 . . ?
C00P C016 H01K 109.5 . . ?
C00P C016 H01L 109.5 . . ?
H01J C016 H01K 109.5 . . ?
H01J C016 H01L 109.5 . . ?
H01K C016 H01L 109.5 . . ?

loop_
_geom_bond_atom_site_label_1
_geom_bond_atom_site_label_2
_geom_bond_distance
_geom_bond_site_symmetry_2
_geom_bond_publ_flag
Si1 Si1 2.1654(12) 3_666 ?
Si1 B1 1.991(3) . ?
Si1 B2 1.983(3) . ?
O2 C00B 1.384(3) . ?
O2 B2 1.397(3) . ?
O1 C00E 1.390(3) . ?
O1 B2 1.393(3) . ?
N2 C007 1.395(3) . ?
N2 C00A 1.440(3) . ?
N2 B1 1.435(3) . ?
N1 C006 1.447(3) . ?
N1 C008 1.400(3) . ?
N1 B1 1.424(3) . ?
C006 C009 1.411(3) . ?
C006 C00C 1.397(3) . ?
C007 H007 0.9500 . ?
C007 C008 1.346(3) . ?
C008 H008 0.9500 . ?
C009 C00H 1.523(3) . ?
C009 C00L 1.390(3) . ?
C00A C00D 1.408(3) . ?
C00A C00F 1.408(3) . ?
C00B C00E 1.373(3) . ?
C00B C00G 1.375(3) . ?
C00C C00K 1.391(3) . ?
C00C C00P 1.518(3) . ?
C00D C00J 1.524(3) . ?
C00D C00V 1.387(3) . ?
C00E C00N 1.377(3) . ?
C00F C00I 1.517(3) . ?
C00F C00T 1.393(3) . ?
C00G H00G 0.9500 . ?
C00G C00Q 1.397(3) . ?
C00H H00H 1.0000 . ?
C00H C00U 1.529(3) . ?
C00H C010 1.531(3) . ?
C00I H00I 1.0000 . ?
C00I C00W 1.527(3) . ?
C00I C012 1.530(3) . ?
C00J H00J 1.0000 . ?
C00J C00X 1.529(4) . ?
C00J C00Y 1.530(3) . ?
C00K H00K 0.9500 . ?
C00K C00M 1.378(3) . ?
C00L H00L 0.9500 . ?
C00L C00M 1.383(3) . ?
C00M H00M 0.9500 . ?
C00N H00N 0.9500 . ?
C00N C00S 1.386(4) . ?
C00O H00O 0.9500 . ?
C00O C00T 1.379(3) . ?
C00O C00V 1.385(3) . ?
C00P H00P 1.0000 . ?
C00P C015 1.546(4) . ?
C00P C016 1.517(4) . ?
C00Q H00Q 0.9500 . ?
C00Q C00S 1.373(4) . ?
C00S H00S 0.9500 . ?
C00T H00T 0.9500 . ?
C00U H00A 0.9800 . ?
C00U H00B 0.9800 . ?
C00U H00C 0.9800 . ?
C00V H00V 0.9500 . ?
C00W H00D 0.9800 . ?
C00W H00E 0.9800 . ?
C00W H00F 0.9800 . ?
C00X H00R 0.9800 . ?
C00X H00U 0.9800 . ?
C00X H00W 0.9800 . ?
C00Y H00X 0.9800 . ?
C00Y H00Y 0.9800 . ?
C00Y H 0.9800 . ?
C010 H01A 0.9800 . ?
C010 H01B 0.9800 . ?
C010 H01C 0.9800 . ?
C011 C011 1.518(5) 3_665 ?
C011 H01M 0.9900 . ?
C011 H01N 0.9900 . ?
C011 C013 1.507(4) . ?
C012 H01D 0.9800 . ?
C012 H01E 0.9800 . ?
C012 H01F 0.9800 . ?
C013 H01O 0.9900 . ?
C013 H01P 0.9900 . ?
C013 C014 1.527(4) . ?
C014 H01Q 0.9800 . ?
C014 H01R 0.9800 . ?
C014 H01S 0.9800 . ?
C015 H01G 0.9800 . ?
C015 H01H 0.9800 . ?
C015 H01I 0.9800 . ?
C016 H01J 0.9800 . ?
C016 H01K 0.9800 . ?
C016 H01L 0.9800 . ?

loop_
_geom_torsion_atom_site_label_1
_geom_torsion_atom_site_label_2
_geom_torsion_atom_site_label_3
_geom_torsion_atom_site_label_4
_geom_torsion
_geom_torsion_site_symmetry_1
_geom_torsion_site_symmetry_2
_geom_torsion_site_symmetry_3
_geom_torsion_site_symmetry_4
_geom_torsion_publ_flag
O2 C00B C00E O1 -0.6(3) . . . . ?
O2 C00B C00E C00N 179.1(2) . . . . ?
O2 C00B C00G C00Q 179.9(2) . . . . ?
O1 C00E C00N C00S -179.1(2) . . . . ?
N2 C007 C008 N1 0.7(2) . . . . ?
N2 C00A C00D C00J -2.9(3) . . . . ?
N2 C00A C00D C00V 179.0(2) . . . . ?
N2 C00A C00F C00I 0.4(3) . . . . ?
N2 C00A C00F C00T -179.3(2) . . . . ?
N1 C006 C009 C00H 5.4(3) . . . . ?
N1 C006 C009 C00L -174.4(2) . . . . ?
N1 C006 C00C C00K 174.0(2) . . . . ?
N1 C006 C00C C00P -8.5(4) . . . . ?
C006 N1 C008 C007 -166.70(18) . . . . ?
C006 N1 B1 Si1 -18.7(3) . . . . ?
C006 N1 B1 N2 164.32(18) . . . . ?
C006 C009 C00H C00U -99.4(3) . . . . ?
C006 C009 C00H C010 135.0(2) . . . . ?
C006 C009 C00L C00M -0.5(4) . . . . ?
C006 C00C C00K C00M 1.3(4) . . . . ?
C006 C00C C00P C015 -119.6(3) . . . . ?
C006 C00C C00P C016 117.5(3) . . . . ?
C007 N2 C00A C00D 111.1(2) . . . . ?
C007 N2 C00A C00F -69.3(3) . . . . ?
C007 N2 B1 Si1 -176.25(16) . . . . ?
C007 N2 B1 N1 0.6(2) . . . . ?
C008 N1 C006 C009 82.6(3) . . . . ?
C008 N1 C006 C00C -95.7(2) . . . . ?
C008 N1 B1 Si1 176.70(16) . . . . ?
C008 N1 B1 N2 -0.3(2) . . . . ?
C009 C006 C00C C00K -4.2(4) . . . . ?
C009 C006 C00C C00P 173.3(2) . . . . ?
C009 C00L C00M C00K -2.3(4) . . . . ?
C00A N2 C007 C008 166.28(19) . . . . ?
C00A N2 B1 Si1 17.8(3) . . . . ?
C00A N2 B1 N1 -165.32(19) . . . . ?
C00A C00D C00J C00X -81.3(3) . . . . ?
C00A C00D C00J C00Y 153.2(2) . . . . ?
C00A C00D C00V C00O 0.3(4) . . . . ?
C00A C00F C00I C00W -122.6(3) . . . . ?
C00A C00F C00I C012 113.3(3) . . . . ?
C00A C00F C00T C00O 0.3(4) . . . . ?
C00B O2 B2 Si1 179.46(18) . . . . ?
C00B O2 B2 O1 0.3(3) . . . . ?
C00B C00E C00N C00S 1.2(4) . . . . ?
C00B C00G C00Q C00S 0.4(4) . . . . ?
C00C C006 C009 C00H -176.3(2) . . . . ?
C00C C006 C009 C00L 3.8(3) . . . . ?
C00C C00K C00M C00L 1.9(4) . . . . ?
C00D C00A C00F C00I -179.9(2) . . . . ?
C00D C00A C00F C00T 0.3(4) . . . . ?
C00E O1 B2 Si1 -179.86(18) . . . . ?
C00E O1 B2 O2 -0.6(3) . . . . ?
C00E C00B C00G C00Q 0.8(4) . . . . ?
C00E C00N C00S C00Q 0.0(4) . . . . ?
C00F C00A C00D C00J 177.4(2) . . . . ?
C00F C00A C00D C00V -0.6(4) . . . . ?
C00G C00B C00E O1 178.6(2) . . . . ?
C00G C00B C00E C00N -1.7(4) . . . . ?
C00G C00Q C00S C00N -0.8(4) . . . . ?
C00H C009 C00L C00M 179.7(2) . . . . ?
C00I C00F C00T C00O -179.4(2) . . . . ?
C00J C00D C00V C00O -177.7(2) . . . . ?
C00K C00C C00P C015 57.9(3) . . . . ?
C00K C00C C00P C016 -65.0(3) . . . . ?
C00L C009 C00H C00U 80.4(3) . . . . ?
C00L C009 C00H C010 -45.2(3) . . . . ?
C00P C00C C00K C00M -176.2(2) . . . . ?
B1 N2 C007 C008 -0.8(2) . . . . ?
B1 N2 C00A C00D -84.7(3) . . . . ?
B1 N2 C00A C00F 95.0(3) . . . . ?
B1 N1 C006 C009 -80.6(3) . . . . ?
B1 N1 C006 C00C 101.1(3) . . . . ?
B1 N1 C008 C007 -0.2(2) . . . . ?
C00T C00F C00I C00W 57.1(3) . . . . ?
C00T C00F C00I C012 -66.9(3) . . . . ?
C00T C00O C00V C00D 0.3(4) . . . . ?
C00V C00D C00J C00X 96.7(3) . . . . ?
C00V C00D C00J C00Y -28.8(3) . . . . ?
C00V C00O C00T C00F -0.6(4) . . . . ?
B2 O2 C00B C00E 0.2(3) . . . . ?
B2 O2 C00B C00G -178.9(3) . . . . ?
B2 O1 C00E C00B 0.8(3) . . . . ?
B2 O1 C00E C00N -178.9(3) . . . . ?
C011 C011 C013 C014 -180.0(3) 3_665 . . . ?
